data_7233282
loop_
_publ_author_name
'Kumar, Kunal'
'Abe, Daisuke'
'Komori-Orisaku, Keiko'
'Stefa\'nczyk, Olaf'
'Nakabayashi, Koji'
'Shakirova, Julia R.'
'Tunik, Sergey P.'
'Ohkoshi, Shin-ichi'

_publ_section_title
;
 Neodymium \b-diketonate showing slow magnetic relaxation and acting as a
 ratiometric thermometer based on near-infrared emission
;
_journal_issue 41
_journal_name_full 'RSC Advances'
_journal_page_first 23444
_journal_paper_doi 10.1039/C9RA03276B
_journal_volume 9
_journal_year 2019
_chemical_compound_source 'synthesis as described'
_chemical_formula_moiety 'C26 H20 F9 Nd O8 S3, 0.5(C10 H8 N4)'
_chemical_formula_sum 'C31 H24 F9 N2 Nd O8 S3'
_chemical_formula_weight 963.94
_chemical_name_systematic
'Dimethoxy-tris(4,4,4-trifluoro-1-(2-thienyl)-1,3-butanedionato)-neodymium(III) 4,4-azopyridine'
_space_group_IT_number 14
_space_group_name_Hall '-P 2yn'
_space_group_name_H-M_alt 'P 1 21/n 1'
_symmetry_cell_setting monoclinic
_symmetry_Int_Tables_number 14
_symmetry_space_group_name_Hall '-P 2yn'
_symmetry_space_group_name_H-M 'P 1 21/n 1'
_atom_sites_solution_hydrogens mixed
_atom_sites_solution_primary direct
_atom_sites_solution_secondary difmap
_audit_creation_date 2019-02-28T20:09:29-00:00
_audit_creation_method 'WinGX routine CIF_UPDATE'
_audit_update_record
;
2019-02-28 deposited with the CCDC.    2019-07-15 downloaded from the CCDC.
;
_cell_angle_alpha 90
_cell_angle_beta 106.326(8)
_cell_angle_gamma 90
_cell_formula_units_Z 4
_cell_length_a 10.9488(12)
_cell_length_b 18.0795(17)
_cell_length_c 19.0595(18)
_cell_measurement_reflns_used 36487
_cell_measurement_temperature 90(2)
_cell_measurement_theta_max 26.38
_cell_measurement_theta_min 3.17
_cell_volume 3620.7(6)
_computing_cell_refinement 'RAPID AUTO'
_computing_data_collection 'RAPID AUTO (Rigaku, ????)'
_computing_data_reduction 'RAPID AUTO'
_computing_molecular_graphics MERCURY
_computing_publication_material 'SHELXL-2018/3 (Sheldrick, 2018)'
_computing_structure_refinement 'SHELXL-2018/3 (Sheldrick, 2018)'
_computing_structure_solution 'SIR2014 (Burla, et al., 2014)'
_diffrn_ambient_temperature 90(2)
_diffrn_detector_area_resol_mean 10
_diffrn_measured_fraction_theta_full 0.993
_diffrn_measured_fraction_theta_max 0.99
_diffrn_measurement_device_type 'Rigaku R-AXIS RAPID'
_diffrn_measurement_method \w
_diffrn_radiation_type MoK\a
_diffrn_radiation_wavelength 0.71075
_diffrn_reflns_av_R_equivalents 0.0477
_diffrn_reflns_av_unetI/netI 0.0302
_diffrn_reflns_Laue_measured_fraction_full 0.993
_diffrn_reflns_Laue_measured_fraction_max 0.99
_diffrn_reflns_limit_h_max 13
_diffrn_reflns_limit_h_min -13
_diffrn_reflns_limit_k_max 22
_diffrn_reflns_limit_k_min -22
_diffrn_reflns_limit_l_max 23
_diffrn_reflns_limit_l_min -23
_diffrn_reflns_number 46529
_diffrn_reflns_point_group_measured_fraction_full 0.993
_diffrn_reflns_point_group_measured_fraction_max 0.99
_diffrn_reflns_theta_full 25
_diffrn_reflns_theta_max 26.36
_diffrn_reflns_theta_min 3.169
_diffrn_source rotating-anode
_exptl_absorpt_coefficient_mu 1.705
_exptl_absorpt_correction_T_max 0.835
_exptl_absorpt_correction_T_min 0.648
_exptl_absorpt_correction_type multi-scan
_exptl_absorpt_process_details 'ABSCOR (Rigaku, 1995)'
_exptl_crystal_colour red
_exptl_crystal_density_diffrn 1.768
_exptl_crystal_density_method 'not measured'
_exptl_crystal_description block
_exptl_crystal_F_000 1908
_exptl_crystal_preparation 'Magnetic properties,Luminescent,Magnetic properties,Luminescent'
_exptl_crystal_size_max 0.264
_exptl_crystal_size_mid 0.229
_exptl_crystal_size_min 0.106
_refine_diff_density_max 1.29
_refine_diff_density_min -3.063
_refine_diff_density_rms 0.143
_refine_ls_extinction_method none
_refine_ls_goodness_of_fit_ref 1.483
_refine_ls_hydrogen_treatment mixed
_refine_ls_matrix_type full
_refine_ls_number_parameters 586
_refine_ls_number_reflns 7324
_refine_ls_number_restraints 112
_refine_ls_restrained_S_all 1.474
_refine_ls_R_factor_all 0.0746
_refine_ls_R_factor_gt 0.0698
_refine_ls_shift/su_max 0
_refine_ls_shift/su_mean 0
_refine_ls_structure_factor_coef Fsqd
_refine_ls_weighting_details 'w=1/[\s^2^(Fo^2^)+25.5422P] where P=(Fo^2^+2Fc^2^)/3'
_refine_ls_weighting_scheme calc
_refine_ls_wR_factor_gt 0.1089
_refine_ls_wR_factor_ref 0.1101
_reflns_Friedel_coverage 0
_reflns_number_gt 7084
_reflns_number_total 7324
_reflns_threshold_expression 'I > 2\s(I)'
_cod_data_source_file c9ra03276b2.cif
_cod_data_source_block NdTTA3_Azopyridine_90K
_cod_original_sg_symbol_H-M 'P 21/n'
_cod_database_code 7233282
_shelx_estimated_absorpt_t_min 0.662
_shelx_estimated_absorpt_t_max 0.84

loop_
_symmetry_equiv_pos_as_xyz
'x, y, z'
'-x+1/2, y+1/2, -z+1/2'
'-x, -y, -z'
'x-1/2, -y-1/2, z-1/2'

loop_
_atom_site_label
_atom_site_type_symbol
_atom_site_fract_x
_atom_site_fract_y
_atom_site_fract_z
_atom_site_U_iso_or_equiv
_atom_site_adp_type
_atom_site_occupancy
_atom_site_site_symmetry_order
_atom_site_calc_flag
_atom_site_refinement_flags_posn
_atom_site_refinement_flags_adp
_atom_site_refinement_flags_occupancy
_atom_site_disorder_assembly
_atom_site_disorder_group
Nd1 Nd 0.46828(3) 0.48776(2) 0.20422(2) 0.00895(9) Uani 1 1 d . . . . .
F1 F 0.7913(4) 0.4496(3) 0.0703(2) 0.0398(11) Uani 1 1 d . . . . .
F2 F 0.9128(4) 0.3685(4) 0.1371(2) 0.0664(19) Uani 1 1 d . . . . .
F3 F 0.7295(5) 0.3377(3) 0.0674(2) 0.0404(11) Uani 1 1 d . . . . .
F4 F 0.213(3) 0.327(2) -0.0157(19) 0.063(10) Uani 0.4538 1 d . . P A 11
F5 F 0.086(4) 0.422(2) -0.002(2) 0.043(7) Uani 0.4538 1 d . U P A 11
F6 F 0.051(5) 0.326(3) 0.017(3) 0.064(13) Uani 0.4538 1 d . . P A 11
F4B F 0.222(3) 0.3419(17) -0.0198(16) 0.052(7) Uani 0.5462 1 d . . P A 12
F5B F 0.119(3) 0.428(2) -0.0122(18) 0.046(7) Uani 0.5462 1 d . . P A 12
F6B F 0.061(4) 0.3117(19) 0.017(2) 0.042(6) Uani 0.5462 1 d . . P A 12
F7 F 0.381(4) 0.654(2) 0.401(2) 0.017(4) Uani 0.4832 1 d . U P B 21
F8 F 0.480(3) 0.560(3) 0.460(2) 0.024(4) Uani 0.4832 1 d . U P B 21
F9 F 0.577(3) 0.6668(14) 0.4670(14) 0.023(4) Uani 0.4832 1 d . U P B 21
F7B F 0.363(4) 0.6427(18) 0.401(2) 0.020(5) Uani 0.5168 1 d . . P B 22
F8B F 0.504(3) 0.567(2) 0.467(2) 0.021(4) Uani 0.5168 1 d . U P B 22
F9B F 0.552(2) 0.6817(13) 0.4560(12) 0.020(3) Uani 0.5168 1 d . U P B 22
O1 O 0.6364(4) 0.4306(2) 0.2963(2) 0.0166(9) Uani 1 1 d . . . . .
O2 O 0.6176(4) 0.4332(2) 0.1479(2) 0.0164(9) Uani 1 1 d . . . . .
O3 O 0.3275(4) 0.4198(2) 0.1039(2) 0.0150(9) Uani 1 1 d . . . . .
O4 O 0.3666(4) 0.3910(2) 0.2541(2) 0.0130(8) Uani 1 1 d . . . . .
O5 O 0.6119(4) 0.5907(2) 0.2220(2) 0.0155(9) Uani 1 1 d . . . . .
O6 O 0.4628(4) 0.5522(2) 0.3138(2) 0.0147(9) Uani 1 1 d . . . . .
O7 O 0.2543(4) 0.5424(2) 0.1901(2) 0.0167(9) Uani 1 1 d D . . . .
H7A H 0.229(7) 0.539(4) 0.224(3) 0.02(2) Uiso 1 1 d D . . . .
O8 O 0.4304(4) 0.5527(2) 0.0809(2) 0.0146(9) Uani 1 1 d D . . . .
H8A H 0.391(7) 0.521(3) 0.058(4) 0.04(2) Uiso 1 1 d D . . . .
C1 C 0.7929(6) 0.3910(4) 0.1127(4) 0.0277(16) Uani 1 1 d . . . . .
C2 C 0.7293(6) 0.4070(3) 0.1727(3) 0.0167(13) Uani 1 1 d . . . . .
C3 C 0.7946(6) 0.3897(4) 0.2433(3) 0.0203(14) Uani 1 1 d . . . . .
H3 H 0.879018 0.371288 0.253027 0.024 Uiso 1 1 calc R U . . .
C4 C 0.7406(6) 0.3983(3) 0.3024(3) 0.0137(12) Uani 1 1 d . . . . .
S1 S 0.73079(17) 0.36962(10) 0.44150(9) 0.0259(4) Uani 1 1 d . . . . .
C5 C 0.8074(6) 0.3676(3) 0.3735(3) 0.0157(13) Uani 1 1 d . . . . .
C6 C 0.9277(6) 0.3306(3) 0.3957(3) 0.0193(14) Uani 1 1 d . U . . .
H6 H 0.983386 0.322371 0.366216 0.023 Uiso 1 1 calc R U . . .
C7 C 0.9495(7) 0.3079(4) 0.4706(4) 0.0310(17) Uani 1 1 d . . . . .
H7 H 1.02484 0.283287 0.497359 0.037 Uiso 1 1 calc R U . . .
C8 C 0.8534(7) 0.3248(4) 0.4999(4) 0.0275(16) Uani 1 1 d . . . . .
H8 H 0.854865 0.3125 0.548636 0.033 Uiso 1 1 calc R U . . .
C9 C 0.1526(6) 0.3633(4) 0.0228(3) 0.0185(14) Uani 1 1 d . . . . .
C10 C 0.2356(6) 0.3759(3) 0.1013(3) 0.0130(12) Uani 1 1 d . . . . .
C11 C 0.2047(6) 0.3396(3) 0.1569(3) 0.0146(12) Uani 1 1 d . . . . .
H11 H 0.132886 0.307633 0.144992 0.017 Uiso 1 1 calc R U . . .
C12 C 0.2740(5) 0.3471(3) 0.2313(3) 0.0107(11) Uani 1 1 d . . . . .
C13 C 0.2403(6) 0.3011(3) 0.2867(3) 0.0138(12) Uani 1 1 d . . . . .
C14A C 0.142(2) 0.2349(13) 0.2745(14) 0.017(3) Uani 0.5154 1 d . U P C 41
H14A H 0.087463 0.215535 0.230383 0.02 Uiso 0.5154 1 calc R U P C 41
S2A S 0.3284(6) 0.3052(4) 0.3738(4) 0.0142(12) Uani 0.5154 1 d . . P C 41
C15A C 0.2602(18) 0.2472(12) 0.4032(12) 0.018(3) Uani 0.5154 1 d . U P C 41
H15A H 0.286631 0.236189 0.453974 0.022 Uiso 0.5154 1 calc R U P C 41
C16A C 0.160(2) 0.2095(11) 0.3585(12) 0.018(4) Uani 0.5154 1 d . . P C 41
H16A H 0.109464 0.173936 0.374089 0.021 Uiso 0.5154 1 calc R U P C 41
S2B S 0.1216(7) 0.2422(4) 0.2689(4) 0.0246(14) Uiso 0.4846 1 d . U P C 42
C14B C 0.307(3) 0.2994(18) 0.3616(16) 0.019(9) Uiso 0.4846 1 d . . P C 42
H14B H 0.380043 0.327621 0.385792 0.023 Uiso 0.4846 1 calc R U P C 42
C15B C 0.235(2) 0.2397(13) 0.3973(14) 0.016(3) Uiso 0.4846 1 d . U P C 42
H15B H 0.254833 0.224371 0.446955 0.02 Uiso 0.4846 1 calc R U P C 42
C16B C 0.138(2) 0.2161(15) 0.3410(12) 0.017(6) Uiso 0.4846 1 d . . P C 42
H16B H 0.080095 0.180959 0.349923 0.02 Uiso 0.4846 1 calc R U P C 42
C17 C 0.4910(6) 0.6222(3) 0.4203(3) 0.0184(13) Uani 1 1 d . . . . .
C18 C 0.5320(5) 0.6012(3) 0.3528(3) 0.0131(12) Uani 1 1 d . . . . .
C19 C 0.6345(6) 0.6385(3) 0.3409(3) 0.0163(13) Uani 1 1 d . . . . .
H19 H 0.683016 0.670091 0.378212 0.02 Uiso 1 1 calc R U . . .
C20 C 0.6702(6) 0.6316(3) 0.2754(3) 0.0145(12) Uani 1 1 d . . . . .
C21 C 0.7784(6) 0.6744(3) 0.2670(3) 0.0182(13) Uani 1 1 d D . . . .
S3B S 0.8719(19) 0.7228(12) 0.3325(10) 0.018(4) Uiso 0.193 1 d D . P D 31
C22B C 0.806(8) 0.677(5) 0.198(3) 0.030(17) Uiso 0.193 1 d D U P D 31
H22B H 0.755442 0.654292 0.154274 0.036 Uiso 0.193 1 calc R U P D 31
C23B C 0.921(7) 0.719(4) 0.204(4) 0.029(16) Uiso 0.193 1 d D U P D 31
H23B H 0.961959 0.726329 0.166346 0.035 Uiso 0.193 1 calc R U P D 31
C24B C 0.961(10) 0.748(7) 0.277(4) 0.08(4) Uiso 0.193 1 d D . P D 31
H24B H 1.033677 0.779191 0.293766 0.093 Uiso 0.193 1 calc R U P D 31
C22A C 0.8726(16) 0.7159(9) 0.3177(9) 0.024(4) Uani 0.807 1 d D . P D 32
H22A H 0.876303 0.719791 0.367936 0.029 Uiso 0.807 1 calc R U P D 32
S3A S 0.8085(4) 0.6777(3) 0.1844(2) 0.0233(7) Uani 0.807 1 d . . P D 32
C23A C 0.9356(13) 0.7346(9) 0.2176(8) 0.026(3) Uani 0.807 1 d . . P D 32
H23A H 0.985677 0.753621 0.188289 0.031 Uiso 0.807 1 calc R U P D 32
C24A C 0.9583(13) 0.7499(9) 0.2877(9) 0.027(4) Uani 0.807 1 d D . P D 32
H24A H 1.025713 0.780793 0.314335 0.032 Uiso 0.807 1 calc R U P D 32
C25 C 0.5253(6) 0.5835(4) 0.0496(3) 0.0186(13) Uani 1 1 d . . . . .
H25A H 0.548972 0.633068 0.069607 0.028 Uiso 1 1 calc R U . . .
H25B H 0.490392 0.586645 -0.003633 0.028 Uiso 1 1 calc R U . . .
H25C H 0.600749 0.551636 0.061579 0.028 Uiso 1 1 calc R U . . .
C26 C 0.1451(6) 0.5552(4) 0.1301(3) 0.0189(13) Uani 1 1 d . . . . .
H26A H 0.170408 0.557284 0.08474 0.028 Uiso 1 1 calc R U . . .
H26B H 0.105714 0.602233 0.137222 0.028 Uiso 1 1 calc R U . . .
H26C H 0.083982 0.514906 0.127033 0.028 Uiso 1 1 calc R U . . .
N1 N 0.1552(5) 0.5197(3) 0.3048(3) 0.0182(11) Uani 1 1 d . . . . .
N2 N 0.0497(5) 0.4852(3) 0.4998(3) 0.0268(12) Uani 1 1 d . . . . .
C27 C 0.2303(6) 0.4872(4) 0.3645(3) 0.0212(13) Uani 1 1 d . . . . .
H27 H 0.312706 0.471724 0.363429 0.025 Uiso 1 1 calc R U . . .
C28 C 0.1953(7) 0.4749(4) 0.4273(4) 0.0229(14) Uani 1 1 d . . . . .
H28 H 0.251309 0.450571 0.467932 0.027 Uiso 1 1 calc R U . . .
C29 C 0.0770(7) 0.4985(3) 0.4301(3) 0.0219(14) Uani 1 1 d . . . . .
C30 C -0.0042(7) 0.5312(4) 0.3684(4) 0.0263(16) Uani 1 1 d . . . . .
H30 H -0.087487 0.546426 0.367763 0.032 Uiso 1 1 calc R U . . .
C31 C 0.0404(7) 0.5406(4) 0.3081(4) 0.0261(15) Uani 1 1 d . . . . .
H31 H -0.014505 0.563635 0.266187 0.031 Uiso 1 1 calc R U . . .

loop_
_atom_site_aniso_label
_atom_site_aniso_U_11
_atom_site_aniso_U_22
_atom_site_aniso_U_33
_atom_site_aniso_U_23
_atom_site_aniso_U_13
_atom_site_aniso_U_12
Nd1 0.00807(15) 0.01127(14) 0.00805(14) -0.00048(12) 0.00314(10) -0.00009(12)
F1 0.039(3) 0.058(3) 0.033(2) 0.010(2) 0.026(2) -0.001(2)
F2 0.025(3) 0.154(6) 0.025(2) 0.018(3) 0.014(2) 0.047(3)
F3 0.058(3) 0.044(3) 0.026(2) -0.008(2) 0.023(2) 0.013(2)
F4 0.048(16) 0.097(18) 0.030(14) -0.040(11) -0.013(10) 0.047(14)
F5 0.054(14) 0.029(13) 0.028(11) -0.003(9) -0.020(9) 0.007(10)
F6 0.046(17) 0.13(3) 0.013(11) 0.000(17) 0.001(10) -0.06(2)
F4B 0.048(11) 0.097(14) 0.014(8) -0.016(8) 0.015(7) -0.026(9)
F5B 0.065(16) 0.026(7) 0.027(9) 0.015(6) -0.021(9) -0.013(10)
F6B 0.049(12) 0.039(6) 0.025(9) 0.008(5) -0.011(7) -0.031(6)
F7 0.010(8) 0.031(11) 0.011(6) -0.001(7) 0.005(5) 0.003(7)
F8 0.021(10) 0.035(9) 0.012(7) 0.000(5) -0.001(7) -0.007(7)
F9 0.022(9) 0.033(9) 0.008(6) -0.006(5) -0.007(6) -0.001(6)
F7B 0.021(12) 0.016(8) 0.025(7) -0.003(6) 0.013(7) -0.001(6)
F8B 0.021(10) 0.028(8) 0.012(7) 0.002(5) 0.003(7) -0.003(7)
F9B 0.019(8) 0.027(8) 0.013(7) -0.009(5) 0.002(6) 0.000(5)
O1 0.013(2) 0.024(2) 0.013(2) -0.0021(17) 0.0041(17) 0.0007(17)
O2 0.014(2) 0.021(2) 0.014(2) -0.0001(17) 0.0031(17) 0.0040(17)
O3 0.013(2) 0.020(2) 0.012(2) -0.0009(16) 0.0041(17) -0.0025(17)
O4 0.011(2) 0.017(2) 0.011(2) 0.0007(16) 0.0021(16) -0.0011(16)
O5 0.013(2) 0.021(2) 0.012(2) -0.0001(17) 0.0031(17) -0.0028(17)
O6 0.010(2) 0.019(2) 0.015(2) -0.0027(17) 0.0034(17) -0.0022(16)
O7 0.012(2) 0.029(2) 0.010(2) 0.0034(18) 0.0054(18) 0.0052(17)
O8 0.013(2) 0.019(2) 0.010(2) -0.0014(17) 0.0016(17) -0.0023(17)
C1 0.013(3) 0.051(5) 0.020(3) 0.007(3) 0.006(3) 0.014(3)
C2 0.014(3) 0.021(3) 0.016(3) -0.001(2) 0.006(2) 0.001(2)
C3 0.012(3) 0.032(4) 0.017(3) 0.001(3) 0.002(3) 0.003(3)
C4 0.011(3) 0.012(3) 0.015(3) -0.001(2) 0.000(2) -0.004(2)
S1 0.0283(10) 0.0316(10) 0.0161(8) 0.0012(7) 0.0036(7) 0.0007(7)
C5 0.017(3) 0.016(3) 0.014(3) -0.008(2) 0.005(3) -0.005(2)
C6 0.014(3) 0.020(3) 0.015(3) 0.000(2) -0.011(2) -0.007(2)
C7 0.033(4) 0.029(4) 0.021(4) -0.001(3) -0.008(3) 0.007(3)
C8 0.035(4) 0.025(4) 0.015(3) 0.000(3) -0.003(3) -0.003(3)
C9 0.017(3) 0.021(4) 0.015(3) -0.003(2) 0.001(3) -0.005(3)
C10 0.011(3) 0.015(3) 0.014(3) -0.005(2) 0.005(2) 0.006(2)
C11 0.014(3) 0.014(3) 0.015(3) 0.000(2) 0.003(2) -0.001(2)
C12 0.007(3) 0.009(3) 0.015(3) -0.001(2) 0.001(2) 0.005(2)
C13 0.014(3) 0.013(3) 0.015(3) -0.001(2) 0.006(2) 0.002(2)
C14A 0.015(6) 0.025(5) 0.015(5) 0.007(4) 0.012(5) 0.000(5)
S2A 0.012(2) 0.023(2) 0.007(2) 0.0017(17) 0.0014(19) -0.0024(18)
C15A 0.019(6) 0.020(5) 0.015(5) 0.001(4) 0.005(5) 0.002(5)
C16A 0.026(11) 0.012(8) 0.017(10) 0.010(7) 0.008(9) -0.002(7)
C17 0.020(4) 0.020(3) 0.015(3) -0.001(2) 0.004(3) -0.001(3)
C18 0.011(3) 0.014(3) 0.011(3) 0.002(2) -0.002(2) 0.006(2)
C19 0.011(3) 0.021(3) 0.014(3) -0.003(2) -0.002(2) -0.001(2)
C20 0.013(3) 0.011(3) 0.017(3) 0.003(2) 0.001(2) 0.002(2)
C21 0.016(3) 0.015(3) 0.023(3) 0.004(2) 0.005(3) 0.001(2)
C22A 0.031(7) 0.020(7) 0.026(8) -0.005(6) 0.018(6) -0.004(4)
S3A 0.0164(13) 0.0328(16) 0.0221(14) 0.0081(13) 0.0075(12) -0.0041(8)
C23A 0.014(6) 0.026(8) 0.040(9) 0.012(6) 0.009(5) -0.007(5)
C24A 0.015(6) 0.015(5) 0.041(6) 0.005(4) -0.005(4) -0.010(3)
C25 0.024(4) 0.022(3) 0.014(3) 0.004(2) 0.012(3) -0.003(3)
C26 0.014(3) 0.025(4) 0.015(3) 0.002(2) 0.001(3) 0.005(3)
N1 0.021(3) 0.019(3) 0.017(3) -0.001(2) 0.011(2) 0.000(2)
N2 0.020(3) 0.026(3) 0.033(3) -0.002(3) 0.004(2) -0.002(2)
C27 0.023(3) 0.022(3) 0.021(3) 0.000(3) 0.012(3) -0.003(3)
C28 0.031(4) 0.020(4) 0.018(3) 0.002(3) 0.007(3) -0.004(3)
C29 0.039(4) 0.011(3) 0.021(3) -0.004(2) 0.017(3) -0.009(3)
C30 0.027(4) 0.022(4) 0.041(4) -0.003(3) 0.025(3) 0.002(3)
C31 0.025(4) 0.034(4) 0.022(4) 0.010(3) 0.012(3) 0.003(3)

loop_
_atom_type_symbol
_atom_type_description
_atom_type_scat_dispersion_real
_atom_type_scat_dispersion_imag
_atom_type_scat_source
C C 0.0033 0.0016 'International Tables Vol C Tables 4.2.6.8 and 6.1.1.4'
F F 0.0171 0.0103 'International Tables Vol C Tables 4.2.6.8 and 6.1.1.4'
N N 0.0061 0.0033 'International Tables Vol C Tables 4.2.6.8 and 6.1.1.4'
Nd Nd -0.1943 3.0179 'International Tables Vol C Tables 4.2.6.8 and 6.1.1.4'
O O 0.0106 0.006 'International Tables Vol C Tables 4.2.6.8 and 6.1.1.4'
S S 0.1246 0.1234 'International Tables Vol C Tables 4.2.6.8 and 6.1.1.4'
H H 0 0 'International Tables Vol C Tables 4.2.6.8 and 6.1.1.4'

loop_
_geom_angle_atom_site_label_1
_geom_angle_atom_site_label_2
_geom_angle_atom_site_label_3
_geom_angle
_geom_angle_site_symmetry_1
O1 Nd1 O5 83.82(14) .
O1 Nd1 O2 70.78(14) .
O5 Nd1 O2 83.12(14) .
O1 Nd1 O6 76.94(14) .
O5 Nd1 O6 71.14(14) .
O2 Nd1 O6 140.49(14) .
O1 Nd1 O4 75.07(14) .
O5 Nd1 O4 149.92(13) .
O2 Nd1 O4 109.02(14) .
O6 Nd1 O4 83.23(13) .
O1 Nd1 O3 123.16(14) .
O5 Nd1 O3 138.67(14) .
O2 Nd1 O3 78.57(14) .
O6 Nd1 O3 139.79(14) .
O4 Nd1 O3 71.41(13) .
O1 Nd1 O7 139.35(14) .
O5 Nd1 O7 105.50(14) .
O2 Nd1 O7 148.49(14) .
O6 Nd1 O7 69.47(14) .
O4 Nd1 O7 78.80(14) .
O3 Nd1 O7 75.24(14) .
O1 Nd1 O8 139.99(14) .
O5 Nd1 O8 72.78(14) .
O2 Nd1 O8 74.50(14) .
O6 Nd1 O8 122.59(14) .
O4 Nd1 O8 136.36(13) .
O3 Nd1 O8 66.74(14) .
O7 Nd1 O8 79.23(14) .
C4 O1 Nd1 139.4(4) .
C2 O2 Nd1 133.6(4) .
C10 O3 Nd1 131.9(4) .
C12 O4 Nd1 137.3(4) .
C20 O5 Nd1 136.5(4) .
C18 O6 Nd1 133.9(4) .
C26 O7 Nd1 134.9(4) .
C26 O7 H7A 105(5) .
Nd1 O7 H7A 115(5) .
C25 O8 Nd1 127.4(3) .
C25 O8 H8A 114(6) .
Nd1 O8 H8A 96(6) .
F1 C1 F2 107.5(6) .
F1 C1 F3 105.3(5) .
F2 C1 F3 106.6(6) .
F1 C1 C2 111.9(6) .
F2 C1 C2 114.3(5) .
F3 C1 C2 110.7(6) .
O2 C2 C3 129.2(6) .
O2 C2 C1 112.7(5) .
C3 C2 C1 118.1(6) .
C2 C3 C4 122.3(6) .
C2 C3 H3 118.8 .
C4 C3 H3 118.8 .
O1 C4 C3 123.2(6) .
O1 C4 C5 117.9(5) .
C3 C4 C5 118.9(5) .
C8 S1 C5 91.2(3) .
C6 C5 C4 129.2(6) .
C6 C5 S1 112.9(5) .
C4 C5 S1 117.8(5) .
C5 C6 C7 107.9(6) .
C5 C6 H6 126 .
C7 C6 H6 126 .
C8 C7 C6 114.4(6) .
C8 C7 H7 122.8 .
C6 C7 H7 122.8 .
C7 C8 S1 113.6(5) .
C7 C8 H8 123.2 .
S1 C8 H8 123.2 .
F6 C9 F5 91(3) .
F6 C9 F4 105(3) .
F5 C9 F4 122(2) .
F4B C9 F5B 94.2(19) .
F4B C9 F6B 107(2) .
F5B C9 F6B 118(2) .
F6 C9 C10 115(2) .
F5 C9 C10 110.2(19) .
F4 C9 C10 111.7(16) .
F4B C9 C10 111.2(15) .
F5B C9 C10 111.3(16) .
F6B C9 C10 113.8(18) .
O3 C10 C11 129.4(6) .
O3 C10 C9 112.1(5) .
C11 C10 C9 118.5(5) .
C10 C11 C12 123.4(6) .
C10 C11 H11 118.3 .
C12 C11 H11 118.3 .
O4 C12 C11 123.9(5) .
O4 C12 C13 116.5(5) .
C11 C12 C13 119.6(5) .
C14B C13 C12 125.2(14) .
C12 C13 C14A 128.3(10) .
C14B C13 S2B 110.5(14) .
C12 C13 S2B 124.3(5) .
C12 C13 S2A 119.8(5) .
C14A C13 S2A 111.0(10) .
C13 C14A C16A 100.3(16) .
C13 C14A H14A 129.9 .
C16A C14A H14A 129.9 .
C15A S2A C13 97.6(9) .
C16A C15A S2A 121.1(19) .
C16A C15A H15A 119.4 .
S2A C15A H15A 119.4 .
C15A C16A C14A 109.2(17) .
C15A C16A H16A 125.4 .
C14A C16A H16A 125.4 .
C16B S2B C13 97.8(12) .
C13 C14B C15B 105(2) .
C13 C14B H14B 127.3 .
C15B C14B H14B 127.3 .
C16B C15B C14B 104(2) .
C16B C15B H15B 127.9 .
C14B C15B H15B 127.9 .
C15B C16B S2B 122(2) .
C15B C16B H16B 119 .
S2B C16B H16B 119 .
F8B C17 F9B 108.5(14) .
F7 C17 F9 109.6(18) .
F7 C17 F8 108(2) .
F9 C17 F8 106.2(16) .
F8B C17 F7B 107(2) .
F9B C17 F7B 103.8(17) .
F7 C17 C18 110(2) .
F8B C17 C18 112.4(18) .
F9B C17 C18 113.8(12) .
F9 C17 C18 112.7(14) .
F8 C17 C18 110(2) .
F7B C17 C18 111.1(19) .
O6 C18 C19 128.7(6) .
O6 C18 C17 113.7(5) .
C19 C18 C17 117.5(5) .
C18 C19 C20 122.7(6) .
C18 C19 H19 118.6 .
C20 C19 H19 118.6 .
O5 C20 C19 123.7(6) .
O5 C20 C21 117.4(5) .
C19 C20 C21 118.9(6) .
C22A C21 C20 131.7(8) .
C22B C21 C20 120(3) .
C22B C21 S3B 116(3) .
C20 C21 S3B 123.8(8) .
C22A C21 S3A 108.7(8) .
C20 C21 S3A 119.6(5) .
C21 S3B C24B 91(3) .
C21 C22B C23B 110(6) .
C21 C22B H22B 124.8 .
C23B C22B H22B 124.8 .
C24B C23B C22B 107(7) .
C24B C23B H23B 126.7 .
C22B C23B H23B 126.7 .
C23B C24B S3B 116(6) .
C23B C24B H24B 122.1 .
S3B C24B H24B 122.1 .
C24A C22A C21 114.0(13) .
C24A C22A H22A 123 .
C21 C22A H22A 123 .
C21 S3A C23A 91.6(6) .
C24A C23A S3A 113.9(10) .
C24A C23A H23A 123.1 .
S3A C23A H23A 123.1 .
C23A C24A C22A 111.8(12) .
C23A C24A H24A 124.1 .
C22A C24A H24A 124.1 .
O8 C25 H25A 109.5 .
O8 C25 H25B 109.5 .
H25A C25 H25B 109.5 .
O8 C25 H25C 109.5 .
H25A C25 H25C 109.5 .
H25B C25 H25C 109.5 .
O7 C26 H26A 109.5 .
O7 C26 H26B 109.5 .
H26A C26 H26B 109.5 .
O7 C26 H26C 109.5 .
H26A C26 H26C 109.5 .
H26B C26 H26C 109.5 .
C31 N1 C27 116.6(5) .
N2 N2 C29 110.2(7) 3_566
N1 C27 C28 123.8(6) .
N1 C27 H27 118.1 .
C28 C27 H27 118.1 .
C27 C28 C29 118.6(6) .
C27 C28 H28 120.7 .
C29 C28 H28 120.7 .
C28 C29 C30 118.9(6) .
C28 C29 N2 114.7(6) .
C30 C29 N2 126.4(6) .
C31 C30 C29 117.8(6) .
C31 C30 H30 121.1 .
C29 C30 H30 121.1 .
N1 C31 C30 124.3(6) .
N1 C31 H31 117.8 .
C30 C31 H31 117.8 .

loop_
_geom_bond_atom_site_label_1
_geom_bond_atom_site_label_2
_geom_bond_distance
_geom_bond_site_symmetry_2
Nd1 O1 2.391(4) .
Nd1 O5 2.398(4) .
Nd1 O2 2.406(4) .
Nd1 O6 2.407(4) .
Nd1 O4 2.408(4) .
Nd1 O3 2.425(4) .
Nd1 O7 2.487(4) .
Nd1 O8 2.554(4) .
F1 C1 1.328(8) .
F2 C1 1.328(8) .
F3 C1 1.348(9) .
F4 C9 1.30(3) .
F5 C9 1.30(4) .
F6 C9 1.27(5) .
F4B C9 1.31(3) .
F5B C9 1.34(3) .
F6B C9 1.35(4) .
F7 C17 1.30(5) .
F8 C17 1.38(5) .
F9 C17 1.36(3) .
F7B C17 1.39(4) .
F8B C17 1.31(4) .
F9B C17 1.35(3) .
O1 C4 1.258(7) .
O2 C2 1.272(7) .
O3 C10 1.272(7) .
O4 C12 1.264(7) .
O5 C20 1.274(7) .
O6 C18 1.262(7) .
O7 C26 1.421(7) .
O7 H7A 0.78(3) .
O8 C25 1.447(7) .
O8 H8A 0.78(3) .
C1 C2 1.525(9) .
C2 C3 1.371(9) .
C3 C4 1.420(9) .
C3 H3 0.95 .
C4 C5 1.458(8) .
S1 C8 1.691(7) .
S1 C5 1.730(6) .
C5 C6 1.431(9) .
C6 C7 1.439(9) .
C6 H6 0.95 .
C7 C8 1.357(11) .
C7 H7 0.95 .
C8 H8 0.95 .
C9 C10 1.533(8) .
C10 C11 1.368(8) .
C11 C12 1.414(8) .
C11 H11 0.95 .
C12 C13 1.470(8) .
C13 C14B 1.41(3) .
C13 C14A 1.58(2) .
C13 S2B 1.641(10) .
C13 S2A 1.669(9) .
C14A C16A 1.62(3) .
C14A H14A 0.95 .
S2A C15A 1.49(2) .
C15A C16A 1.37(3) .
C15A H15A 0.95 .
C16A H16A 0.95 .
S2B C16B 1.42(2) .
C14B C15B 1.60(4) .
C14B H14B 0.95 .
C15B C16B 1.34(3) .
C15B H15B 0.95 .
C16B H16B 0.95 .
C17 C18 1.525(8) .
C18 C19 1.383(8) .
C19 C20 1.415(9) .
C19 H19 0.95 .
C20 C21 1.461(8) .
C21 C22A 1.414(16) .
C21 C22B 1.43(3) .
C21 S3B 1.63(2) .
C21 S3A 1.698(7) .
S3B C24B 1.69(3) .
C22B C23B 1.45(3) .
C22B H22B 0.95 .
C23B C24B 1.45(3) .
C23B H23B 0.95 .
C24B H24B 0.95 .
C22A C24A 1.374(16) .
C22A H22A 0.95 .
S3A C23A 1.704(13) .
C23A C24A 1.32(2) .
C23A H23A 0.95 .
C24A H24A 0.95 .
C25 H25A 0.98 .
C25 H25B 0.98 .
C25 H25C 0.98 .
C26 H26A 0.98 .
C26 H26B 0.98 .
C26 H26C 0.98 .
N1 C31 1.332(9) .
N1 C27 1.338(8) .
N2 N2 1.214(11) 3_566
N2 C29 1.462(8) .
C27 C28 1.373(9) .
C27 H27 0.95 .
C28 C29 1.379(10) .
C28 H28 0.95 .
C29 C30 1.390(10) .
C30 C31 1.379(9) .
C30 H30 0.95 .
C31 H31 0.95 .

loop_
_geom_hbond_atom_site_label_D
_geom_hbond_atom_site_label_H
_geom_hbond_atom_site_label_A
_geom_hbond_distance_DH
_geom_hbond_distance_HA
_geom_hbond_distance_DA
_geom_hbond_angle_DHA
_geom_hbond_publ_flag
O7 H7A N1 0.78(3) 1.95(3) 2.732(6) 174(8) yes
O8 H8A O3 0.78(3) 2.22(7) 2.741(6) 125(7) yes

loop_
_geom_torsion_atom_site_label_1
_geom_torsion_atom_site_label_2
_geom_torsion_atom_site_label_3
_geom_torsion_atom_site_label_4
_geom_torsion
_geom_torsion_site_symmetry_1
Nd1 O2 C2 C3 12.7(10) .
Nd1 O2 C2 C1 -169.9(4) .
F1 C1 C2 O2 53.1(8) .
F2 C1 C2 O2 175.6(6) .
F3 C1 C2 O2 -64.1(7) .
F1 C1 C2 C3 -129.2(6) .
F2 C1 C2 C3 -6.7(10) .
F3 C1 C2 C3 113.6(7) .
O2 C2 C3 C4 1.2(11) .
C1 C2 C3 C4 -176.1(6) .
Nd1 O1 C4 C3 3.4(10) .
Nd1 O1 C4 C5 -175.8(4) .
C2 C3 C4 O1 -9.1(10) .
C2 C3 C4 C5 170.0(6) .
O1 C4 C5 C6 -177.9(6) .
C3 C4 C5 C6 2.9(10) .
O1 C4 C5 S1 6.4(7) .
C3 C4 C5 S1 -172.8(5) .
C8 S1 C5 C6 1.2(5) .
C8 S1 C5 C4 177.6(5) .
C4 C5 C6 C7 -177.6(6) .
S1 C5 C6 C7 -1.7(7) .
C5 C6 C7 C8 1.6(8) .
C6 C7 C8 S1 -0.8(8) .
C5 S1 C8 C7 -0.2(6) .
Nd1 O3 C10 C11 -16.9(9) .
Nd1 O3 C10 C9 164.3(4) .
F6 C9 C10 O3 -173(3) .
F5 C9 C10 O3 -71.8(16) .
F4 C9 C10 O3 67.6(19) .
F4B C9 C10 O3 53.5(15) .
F5B C9 C10 O3 -50.2(15) .
F6B C9 C10 O3 174(2) .
F6 C9 C10 C11 8(3) .
F5 C9 C10 C11 109.2(16) .
F4 C9 C10 C11 -111.4(19) .
F4B C9 C10 C11 -125.5(15) .
F5B C9 C10 C11 130.8(14) .
F6B C9 C10 C11 -5(2) .
O3 C10 C11 C12 1.4(10) .
C9 C10 C11 C12 -179.8(5) .
Nd1 O4 C12 C11 7.1(9) .
Nd1 O4 C12 C13 -174.0(4) .
C10 C11 C12 O4 4.1(9) .
C10 C11 C12 C13 -174.8(5) .
O4 C12 C13 C14B -3.8(18) .
C11 C12 C13 C14B 175.2(17) .
O4 C12 C13 C14A -171.7(11) .
C11 C12 C13 C14A 7.3(13) .
O4 C12 C13 S2B 178.5(5) .
C11 C12 C13 S2B -2.5(8) .
O4 C12 C13 S2A -3.4(8) .
C11 C12 C13 S2A 175.5(5) .
C12 C13 C14A C16A 177.6(10) .
S2A C13 C14A C16A 8.5(15) .
C12 C13 S2A C15A -176.7(10) .
C14A C13 S2A C15A -6.6(13) .
C13 S2A C15A C16A 1(2) .
S2A C15A C16A C14A 4(3) .
C13 C14A C16A C15A -7(2) .
C14B C13 S2B C16B 1.6(18) .
C12 C13 S2B C16B 179.6(12) .
C12 C13 C14B C15B -178.7(12) .
S2B C13 C14B C15B -1(2) .
C13 C14B C15B C16B -1(3) .
C14B C15B C16B S2B 2(3) .
C13 S2B C16B C15B -2(3) .
Nd1 O6 C18 C19 4.8(9) .
Nd1 O6 C18 C17 -177.4(4) .
F7 C17 C18 O6 -66.2(17) .
F8B C17 C18 O6 65.6(14) .
F9B C17 C18 O6 -170.6(8) .
F9 C17 C18 O6 171.0(9) .
F8 C17 C18 O6 52.6(15) .
F7B C17 C18 O6 -53.9(14) .
F7 C17 C18 C19 111.8(16) .
F8B C17 C18 C19 -116.3(13) .
F9B C17 C18 C19 7.4(10) .
F9 C17 C18 C19 -11.0(11) .
F8 C17 C18 C19 -129.4(15) .
F7B C17 C18 C19 124.2(14) .
O6 C18 C19 C20 6.9(10) .
C17 C18 C19 C20 -170.8(5) .
Nd1 O5 C20 C19 -19.0(9) .
Nd1 O5 C20 C21 162.0(4) .
C18 C19 C20 O5 -0.2(10) .
C18 C19 C20 C21 178.7(6) .
O5 C20 C21 C22A -169.7(11) .
C19 C20 C21 C22A 11.3(14) .
O5 C20 C21 C22B 8(5) .
C19 C20 C21 C22B -171(5) .
O5 C20 C21 S3B -173.6(10) .
C19 C20 C21 S3B 7.5(12) .
O5 C20 C21 S3A 8.7(8) .
C19 C20 C21 S3A -170.3(5) .
C22B C21 S3B C24B -3(7) .
C20 C21 S3B C24B 179(5) .
C20 C21 C22B C23B -177(5) .
S3B C21 C22B C23B 5(9) .
C21 C22B C23B C24B -4(12) .
C22B C23B C24B S3B 2(13) .
C21 S3B C24B C23B 0(10) .
C20 C21 C22A C24A -178.7(11) .
S3A C21 C22A C24A 2.7(17) .
C22A C21 S3A C23A -2.2(10) .
C20 C21 S3A C23A 179.0(7) .
C21 S3A C23A C24A 1.4(14) .
S3A C23A C24A C22A 0(2) .
C21 C22A C24A C23A -2(2) .
C31 N1 C27 C28 0.0(10) .
N1 C27 C28 C29 -1.4(10) .
C27 C28 C29 C30 2.6(9) .
C27 C28 C29 N2 -178.1(6) .
N2 N2 C29 C28 172.5(7) 3_566
N2 N2 C29 C30 -8.3(11) 3_566
C28 C29 C30 C31 -2.4(9) .
N2 C29 C30 C31 178.4(6) .
C27 N1 C31 C30 0.2(10) .
C29 C30 C31 N1 1.0(11) .
